data_4129982
loop_
_publ_author_name
'Luo, Xiaolong'
'Cao, Yu'
'Wang, Tao'
'Li, Guanghua'
'Li, Jiangang'
'Yang, Yonggang'
'Xu, Zhongxuan'
'Zhang, Jian'
'Huo, Qisheng'
'Liu, Yunling'
'Eddaoudi, Mohamed'

_publ_section_title
;
 Host-Guest Chirality Interplay: A Mutually Induced Formation of a Chiral
 ZMOF and Its Double-Helix Polymer Guests.
;
_journal_issue 3
_journal_name_full 'Journal of the American Chemical Society'
_journal_page_first 786
_journal_page_last 789
_journal_paper_doi 10.1021/jacs.5b12516
_journal_volume 138
_journal_year 2016
_chemical_formula_moiety 'C41 H57 Cu6 I4 N11 O3'
_chemical_formula_sum 'C41 H57 Cu6 I4 N11 O3'
_chemical_formula_weight 1640.81
_space_group_crystal_system hexagonal
_space_group_IT_number 179
_space_group_name_Hall 'P 65 2 (0 0 1)'
_space_group_name_H-M_alt 'P 65 2 2'
_atom_sites_solution_hydrogens geom
_audit_creation_method SHELXL-2014/7
_cell_angle_alpha 90
_cell_angle_beta 90
_cell_angle_gamma 120
_cell_formula_units_Z 6
_cell_length_a 22.920(3)
_cell_length_b 22.920(3)
_cell_length_c 22.270(5)
_cell_measurement_temperature 296(2)
_cell_volume 10132(3)
_computing_structure_refinement 'SHELXL-2014/7 (Sheldrick, 2014)'
_diffrn_ambient_temperature 296(2)
_diffrn_measured_fraction_theta_full 1.000
_diffrn_measured_fraction_theta_max 1.000
_diffrn_measurement_device_type 'CCD area detector'
_diffrn_radiation_type MoK\a
_diffrn_radiation_wavelength 0.71073
_diffrn_reflns_av_R_equivalents 0.1246
_diffrn_reflns_av_unetI/netI 0.0619
_diffrn_reflns_Laue_measured_fraction_full 1.000
_diffrn_reflns_Laue_measured_fraction_max 1.000
_diffrn_reflns_limit_h_max 27
_diffrn_reflns_limit_h_min -27
_diffrn_reflns_limit_k_max 27
_diffrn_reflns_limit_k_min -26
_diffrn_reflns_limit_l_max 25
_diffrn_reflns_limit_l_min -26
_diffrn_reflns_number 65669
_diffrn_reflns_point_group_measured_fraction_full 0.999
_diffrn_reflns_point_group_measured_fraction_max 0.999
_diffrn_reflns_theta_full 25.039
_diffrn_reflns_theta_max 25.039
_diffrn_reflns_theta_min 1.026
_exptl_absorpt_coefficient_mu 3.720
_exptl_absorpt_correction_T_max 0.7849
_exptl_absorpt_correction_T_min 0.6147
_exptl_absorpt_correction_type empirical
_exptl_absorpt_process_details SADABS
_exptl_crystal_colour yellow
_exptl_crystal_density_diffrn 1.614
_exptl_crystal_description block
_exptl_crystal_F_000 4740
_exptl_crystal_size_max 0.27
_exptl_crystal_size_mid 0.24
_exptl_crystal_size_min 0.21
_refine_diff_density_max 0.740
_refine_diff_density_min -0.692
_refine_diff_density_rms 0.123
_refine_ls_abs_structure_details
;
 Flack x determined using 1281 quotients [(I+)-(I-)]/[(I+)+(I-)]
 (Parsons, Flack and Wagner, Acta Cryst. B69 (2013) 249-259).
;
_refine_ls_abs_structure_Flack -0.01(2)
_refine_ls_extinction_method none
_refine_ls_goodness_of_fit_ref 1.012
_refine_ls_hydrogen_treatment constr
_refine_ls_matrix_type full
_refine_ls_number_parameters 185
_refine_ls_number_reflns 5984
_refine_ls_number_restraints 36
_refine_ls_restrained_S_all 1.009
_refine_ls_R_factor_all 0.0812
_refine_ls_R_factor_gt 0.0492
_refine_ls_shift/su_max 0.001
_refine_ls_shift/su_mean 0.000
_refine_ls_structure_factor_coef Fsqd
_refine_ls_weighting_details 'w=1/[\s^2^(Fo^2^)+(0.0711P)^2^] where P=(Fo^2^+2Fc^2^)/3'
_refine_ls_weighting_scheme calc
_refine_ls_wR_factor_gt 0.1233
_refine_ls_wR_factor_ref 0.1326
_reflns_Friedel_coverage 0.732
_reflns_Friedel_fraction_full 0.999
_reflns_Friedel_fraction_max 0.999
_reflns_number_gt 4091
_reflns_number_total 5984
_reflns_threshold_expression 'I > 2\s(I)'
_cod_data_source_file ja5b12516_si_003.cif
_cod_data_source_block JLU_Liu23M
_cod_original_cell_volume 10131(3)
_cod_database_code 4129982
_shelx_shelxl_version_number 2014/7
_shelx_space_group_comment
;
The symmetry employed for this shelxl refinement is uniquely defined
by the following loop, which should always be used as a source of
symmetry information in preference to the above space-group names.
They are only intended as comments.
;

loop_
_space_group_symop_operation_xyz
'x, y, z'
'-y, x-y, z+2/3'
'-x+y, -x, z+1/3'
'-x, -y, z+1/2'
'y, -x+y, z+1/6'
'x-y, x, z+5/6'
'y, x, -z+2/3'
'x-y, -y, -z'
'-x, -x+y, -z+1/3'
'-y, -x, -z+1/6'
'-x+y, y, -z+1/2'
'x, x-y, -z+5/6'

loop_
_atom_site_label
_atom_site_type_symbol
_atom_site_fract_x
_atom_site_fract_y
_atom_site_fract_z
_atom_site_U_iso_or_equiv
_atom_site_adp_type
_atom_site_occupancy
_atom_site_site_symmetry_order
_atom_site_calc_flag
_atom_site_refinement_flags_posn
_atom_site_refinement_flags_adp
_atom_site_refinement_flags_occupancy
I1 I 0.84675(5) 0.60946(5) 0.83789(4) 0.0671(3) Uani 1 1 d . . .
I2 I 0.81050(5) 0.44476(5) 0.70891(4) 0.0676(3) Uani 1 1 d . . .
Cu1 Cu 0.84154(9) 0.57577(10) 0.72245(8) 0.0718(5) Uani 1 1 d . . .
Cu2 Cu 0.76475(11) 0.48131(10) 0.80428(7) 0.0734(5) Uani 1 1 d . . .
Cu3 Cu 0.08317(9) 0.21976(10) 0.39233(7) 0.0673(5) Uani 1 1 d . . .
N1 N 0.9380(6) 0.6266(6) 0.6886(5) 0.060(3) Uani 1 1 d . . .
N2 N 0.7652(7) 0.4206(6) 0.8733(5) 0.066(3) Uani 1 1 d . . .
N3 N 0.1469(6) 0.2253(6) 0.4502(4) 0.062(3) Uani 1 1 d . . .
N4 N 0.2034(5) 0.1935(6) 0.5103(4) 0.059(3) Uani 1 1 d . . .
C1 C 0.9417(7) 0.6015(7) 0.6299(6) 0.065(4) Uani 1 1 d . . .
H1A H 0.9142 0.6099 0.6020 0.078 Uiso 1 1 calc R U .
H1B H 0.9231 0.5531 0.6323 0.078 Uiso 1 1 calc R U .
C2 C 0.9861(8) 0.6200(8) 0.7282(6) 0.073(4) Uani 1 1 d . . .
H2A H 0.9729 0.5728 0.7317 0.088 Uiso 1 1 calc R U .
H2B H 0.9846 0.6365 0.7679 0.088 Uiso 1 1 calc R U .
C3 C 0.9639(7) 0.7009(8) 0.6836(6) 0.073(4) Uani 1 1 d . . .
H3A H 0.9687 0.7201 0.7234 0.088 Uiso 1 1 calc R U .
H3B H 0.9320 0.7085 0.6612 0.088 Uiso 1 1 calc R U .
C4 C 0.7326(9) 0.4302(9) 0.9270(6) 0.082(5) Uani 1 1 d . . .
H4A H 0.6876 0.4211 0.9172 0.098 Uiso 1 1 calc R U .
H4B H 0.7586 0.4762 0.9414 0.098 Uiso 1 1 calc R U .
C5 C 0.8322(9) 0.4364(9) 0.8890(7) 0.090(5) Uani 1 1 d . . .
H5A H 0.8592 0.4842 0.8976 0.108 Uiso 1 1 calc R U .
H5B H 0.8526 0.4265 0.8553 0.108 Uiso 1 1 calc R U .
C6 C 0.7295(10) 0.3510(8) 0.8558(6) 0.084(5) Uani 1 1 d . . .
H6A H 0.7486 0.3456 0.8188 0.101 Uiso 1 1 calc R U .
H6B H 0.6827 0.3375 0.8482 0.101 Uiso 1 1 calc R U .
C7 C 0.1526(9) 0.0763(4) 0.4167 0.049(4) Uani 1 2 d S T P
H7 H 0.1994 0.0997 0.4167 0.059 Uiso 1 2 calc R U P
C8 C 0.1218(7) 0.1063(7) 0.4404(5) 0.056(4) Uani 1 1 d . . .
C9 C 0.0505(8) 0.0705(8) 0.4369(6) 0.072(4) Uani 1 1 d . . .
H9 H 0.0266 0.0914 0.4493 0.086 Uiso 1 1 calc R U .
C10 C 0.0178(10) 0.0089(5) 0.4167 0.061(5) Uani 1 2 d S T P
H10 H -0.0291 -0.0145 0.4167 0.073 Uiso 1 2 calc R U P
C11 C 0.1576(7) 0.1760(8) 0.4657(5) 0.057(4) Uani 1 1 d . . .
C12 C 0.2229(5) 0.2577(4) 0.5227(5) 0.085(2) Uani 1 1 d G U .
C13 C 0.1884(5) 0.2787(5) 0.4853(4) 0.085(2) Uani 1 1 d G U .
C14 C 0.2012(5) 0.3446(5) 0.4883(4) 0.085(2) Uani 1 1 d G U .
H14 H 0.1782 0.3587 0.4633 0.102 Uiso 1 1 calc R U .
C15 C 0.2485(6) 0.3896(4) 0.5288(5) 0.085(2) Uani 1 1 d G U .
H15 H 0.2571 0.4337 0.5308 0.102 Uiso 1 1 calc R U .
C16 C 0.2830(5) 0.3686(5) 0.5662(4) 0.085(2) Uani 1 1 d G U .
H16 H 0.3147 0.3986 0.5933 0.102 Uiso 1 1 calc R U .
C17 C 0.2702(5) 0.3026(5) 0.5632(4) 0.085(2) Uani 1 1 d G U .
H17 H 0.2933 0.2885 0.5882 0.102 Uiso 1 1 calc R U .

loop_
_atom_site_aniso_label
_atom_site_aniso_U_11
_atom_site_aniso_U_22
_atom_site_aniso_U_33
_atom_site_aniso_U_23
_atom_site_aniso_U_13
_atom_site_aniso_U_12
I1 0.0658(6) 0.0669(6) 0.0629(5) -0.0116(5) -0.0024(5) 0.0288(5)
I2 0.0767(7) 0.0624(6) 0.0657(6) 0.0003(5) 0.0027(5) 0.0363(6)
Cu1 0.0631(12) 0.0747(13) 0.0702(11) 0.0041(9) 0.0096(9) 0.0288(10)
Cu2 0.0893(15) 0.0700(12) 0.0613(10) 0.0072(9) -0.0043(10) 0.0401(11)
Cu3 0.0788(13) 0.0819(13) 0.0485(9) -0.0067(9) -0.0090(8) 0.0456(11)
N1 0.061(7) 0.059(8) 0.057(7) 0.004(5) 0.013(6) 0.028(7)
N2 0.075(9) 0.063(8) 0.057(7) 0.005(6) -0.002(6) 0.032(7)
N3 0.082(8) 0.070(8) 0.038(5) -0.009(6) -0.010(6) 0.042(7)
N4 0.062(7) 0.068(8) 0.054(6) 0.006(6) -0.003(6) 0.038(6)
C1 0.060(9) 0.059(9) 0.060(8) -0.007(7) 0.003(7) 0.018(8)
C2 0.077(11) 0.084(12) 0.060(8) 0.007(8) -0.008(8) 0.041(10)
C3 0.069(10) 0.087(12) 0.067(9) 0.001(8) 0.012(7) 0.042(9)
C4 0.092(12) 0.101(13) 0.065(9) 0.008(9) -0.002(9) 0.058(11)
C5 0.095(14) 0.080(12) 0.080(10) 0.026(9) -0.007(9) 0.033(10)
C6 0.129(15) 0.079(12) 0.061(9) 0.016(8) 0.012(9) 0.064(12)
C7 0.030(10) 0.061(10) 0.047(9) -0.007(8) 0.000 0.015(5)
C8 0.046(9) 0.082(11) 0.040(7) 0.006(7) 0.009(6) 0.032(8)
C9 0.098(13) 0.076(11) 0.053(8) 0.008(8) -0.004(8) 0.052(11)
C10 0.053(13) 0.065(11) 0.060(11) 0.009(10) 0.000 0.027(7)
C11 0.055(9) 0.084(11) 0.040(7) 0.008(7) 0.014(7) 0.041(9)
C12 0.085(2) 0.085(2) 0.085(2) -0.0001(5) -0.0003(5) 0.0424(11)
C13 0.085(2) 0.085(2) 0.085(2) -0.0001(5) -0.0003(5) 0.0424(11)
C14 0.085(2) 0.085(2) 0.085(2) -0.0001(5) -0.0003(5) 0.0424(11)
C15 0.085(2) 0.085(2) 0.085(2) -0.0001(5) -0.0003(5) 0.0424(11)
C16 0.085(2) 0.085(2) 0.085(2) -0.0001(5) -0.0003(5) 0.0424(11)
C17 0.085(2) 0.085(2) 0.085(2) -0.0001(5) -0.0003(5) 0.0424(11)

loop_
_atom_type_symbol
_atom_type_description
_atom_type_scat_dispersion_real
_atom_type_scat_dispersion_imag
_atom_type_scat_source
C C 0.0033 0.0016 'International Tables Vol C Tables 4.2.6.8 and 6.1.1.4'
H H 0.0000 0.0000 'International Tables Vol C Tables 4.2.6.8 and 6.1.1.4'
N N 0.0061 0.0033 'International Tables Vol C Tables 4.2.6.8 and 6.1.1.4'
O O 0.0106 0.0060 'International Tables Vol C Tables 4.2.6.8 and 6.1.1.4'
Cu Cu 0.3201 1.2651 'International Tables Vol C Tables 4.2.6.8 and 6.1.1.4'
I I -0.4742 1.8119 'International Tables Vol C Tables 4.2.6.8 and 6.1.1.4'

loop_
_geom_angle_atom_site_label_1
_geom_angle_atom_site_label_2
_geom_angle_atom_site_label_3
_geom_angle
_geom_angle_site_symmetry_1
_geom_angle_site_symmetry_3
Cu1 I1 Cu1 62.13(7) 11_656 .
Cu1 I1 Cu2 59.60(6) 11_656 .
Cu1 I1 Cu2 60.60(6) . .
Cu2 I2 Cu2 59.33(7) . 11_656
Cu2 I2 Cu1 59.82(6) . .
Cu2 I2 Cu1 58.61(6) 11_656 .
N1 Cu1 Cu2 142.7(3) . 11_656
N1 Cu1 I1 110.2(3) . 11_656
Cu2 Cu1 I1 60.68(6) 11_656 11_656
N1 Cu1 I1 108.0(3) . .
Cu2 Cu1 I1 109.01(8) 11_656 .
I1 Cu1 I1 109.96(8) 11_656 .
N1 Cu1 Cu2 141.8(3) . .
Cu2 Cu1 Cu2 59.50(9) 11_656 .
I1 Cu1 Cu2 107.99(8) 11_656 .
I1 Cu1 Cu2 59.94(6) . .
N1 Cu1 I2 101.4(3) . .
Cu2 Cu1 I2 59.83(7) 11_656 .
I1 Cu1 I2 114.95(8) 11_656 .
I1 Cu1 I2 111.92(7) . .
Cu2 Cu1 I2 59.12(6) . .
N1 Cu1 Cu1 150.6(3) . 11_656
Cu2 Cu1 Cu1 59.96(7) 11_656 11_656
I1 Cu1 Cu1 59.16(7) 11_656 11_656
I1 Cu1 Cu1 58.72(7) . 11_656
Cu2 Cu1 Cu1 58.29(6) . 11_656
I2 Cu1 Cu1 107.92(4) . 11_656
N2 Cu2 Cu1 143.6(3) . 11_656
N2 Cu2 Cu2 144.5(3) . 11_656
Cu1 Cu2 Cu2 61.12(7) 11_656 11_656
N2 Cu2 I2 104.0(3) . .
Cu1 Cu2 I2 112.39(7) 11_656 .
Cu2 Cu2 I2 60.46(7) 11_656 .
N2 Cu2 I1 107.0(4) . .
Cu1 Cu2 I1 59.72(6) 11_656 .
Cu2 Cu2 I1 108.51(4) 11_656 .
I2 Cu2 I1 113.18(8) . .
N2 Cu2 I2 104.5(4) . 11_656
Cu1 Cu2 I2 61.56(7) 11_656 11_656
Cu2 Cu2 I2 60.21(8) 11_656 11_656
I2 Cu2 I2 111.35(7) . 11_656
I1 Cu2 I2 115.64(8) . 11_656
N2 Cu2 Cu1 144.8(4) . .
Cu1 Cu2 Cu1 61.76(9) 11_656 .
Cu2 Cu2 Cu1 59.38(7) 11_656 .
I2 Cu2 Cu1 61.06(6) . .
I1 Cu2 Cu1 59.45(6) . .
I2 Cu2 Cu1 110.71(8) 11_656 .
N4 Cu3 N3 170.6(5) 6_554 .
C1 N1 C2 107.6(11) . .
C1 N1 C3 108.4(10) . .
C2 N1 C3 105.6(11) . .
C1 N1 Cu1 111.5(9) . .
C2 N1 Cu1 111.7(8) . .
C3 N1 Cu1 111.8(8) . .
C5 N2 C6 107.0(13) . .
C5 N2 C4 108.6(12) . .
C6 N2 C4 109.5(12) . .
C5 N2 Cu2 112.0(9) . .
C6 N2 Cu2 110.7(9) . .
C4 N2 Cu2 109.0(9) . .
C11 N3 C13 106.0(11) . .
C11 N3 Cu3 125.8(10) . .
C13 N3 Cu3 128.1(9) . .
C12 N4 C11 105.1(11) . .
C12 N4 Cu3 125.0(8) . 5
C11 N4 Cu3 128.0(10) . 5
N1 C1 C2 113.2(11) . 9_766
N1 C1 H1A 108.9 . .
C2 C1 H1A 108.9 9_766 .
N1 C1 H1B 108.9 . .
C2 C1 H1B 108.9 9_766 .
H1A C1 H1B 107.7 . .
N1 C2 C1 111.3(11) . 9_766
N1 C2 H2A 109.4 . .
C1 C2 H2A 109.4 9_766 .
N1 C2 H2B 109.4 . .
C1 C2 H2B 109.4 9_766 .
H2A C2 H2B 108.0 . .
N1 C3 C3 109.7(7) . 9_766
N1 C3 H3A 109.7 . .
C3 C3 H3A 109.7 9_766 .
N1 C3 H3B 109.7 . .
C3 C3 H3B 109.7 9_766 .
H3A C3 H3B 108.2 . .
N2 C4 C6 107.1(12) . 12_556
N2 C4 H4A 110.3 . .
C6 C4 H4A 110.3 12_556 .
N2 C4 H4B 110.3 . .
C6 C4 H4B 110.3 12_556 .
H4A C4 H4B 108.5 . .
N2 C5 C5 111.4(7) . 12_556
N2 C5 H5A 109.3 . .
C5 C5 H5A 109.3 12_556 .
N2 C5 H5B 109.3 . .
C5 C5 H5B 109.3 12_556 .
H5A C5 H5B 108.0 . .
N2 C6 C4 112.4(13) . 12_556
N2 C6 H6A 109.1 . .
C4 C6 H6A 109.1 12_556 .
N2 C6 H6B 109.1 . .
C4 C6 H6B 109.1 12_556 .
H6A C6 H6B 107.8 . .
C8 C7 C8 124.7(18) . 12
C8 C7 H7 117.7 . .
C8 C7 H7 117.7 12 .
C7 C8 C9 116.1(14) . .
C7 C8 C11 123.9(13) . .
C9 C8 C11 119.8(12) . .
C10 C9 C8 121.1(16) . .
C10 C9 H9 119.4 . .
C8 C9 H9 119.4 . .
C9 C10 C9 120(2) . 12
C9 C10 H10 119.9 . .
C9 C10 H10 119.9 12 .
N3 C11 N4 112.9(13) . .
N3 C11 C8 125.5(12) . .
N4 C11 C8 121.5(12) . .
N4 C12 C13 108.8(9) . .
N4 C12 C17 131.1(9) . .
C13 C12 C17 120.0 . .
N3 C13 C12 107.2(9) . .
N3 C13 C14 132.8(9) . .
C12 C13 C14 120.0 . .
C15 C14 C13 120.0 . .
C15 C14 H14 120.0 . .
C13 C14 H14 120.0 . .
C16 C15 C14 120.0 . .
C16 C15 H15 120.0 . .
C14 C15 H15 120.0 . .
C15 C16 C17 120.0 . .
C15 C16 H16 120.0 . .
C17 C16 H16 120.0 . .
C16 C17 C12 120.0 . .
C16 C17 H17 120.0 . .
C12 C17 H17 120.0 . .

loop_
_geom_bond_atom_site_label_1
_geom_bond_atom_site_label_2
_geom_bond_distance
_geom_bond_site_symmetry_2
I1 Cu1 2.657(2) 11_656
I1 Cu1 2.670(2) .
I1 Cu2 2.683(2) .
I2 Cu2 2.681(2) .
I2 Cu2 2.688(2) 11_656
I2 Cu1 2.734(2) .
Cu1 N1 2.058(11) .
Cu1 Cu2 2.654(3) 11_656
Cu1 I1 2.657(2) 11_656
Cu1 Cu2 2.701(3) .
Cu1 Cu1 2.749(4) 11_656
Cu2 N2 2.077(11) .
Cu2 Cu1 2.654(3) 11_656
Cu2 Cu2 2.658(3) 11_656
Cu2 I2 2.688(2) 11_656
Cu3 N4 1.871(10) 6_554
Cu3 N3 1.905(11) .
N1 C1 1.449(16) .
N1 C2 1.476(18) .
N1 C3 1.502(18) .
N2 C5 1.435(19) .
N2 C6 1.435(19) .
N2 C4 1.484(18) .
N3 C11 1.315(17) .
N3 C13 1.359(12) .
N4 C12 1.336(13) .
N4 C11 1.354(15) .
N4 Cu3 1.871(10) 5
C1 C2 1.54(2) 9_766
C1 H1A 0.9700 .
C1 H1B 0.9700 .
C2 C1 1.54(2) 9_766
C2 H2A 0.9700 .
C2 H2B 0.9700 .
C3 C3 1.62(3) 9_766
C3 H3A 0.9700 .
C3 H3B 0.9700 .
C4 C6 1.609(19) 12_556
C4 H4A 0.9700 .
C4 H4B 0.9700 .
C5 C5 1.54(3) 12_556
C5 H5A 0.9700 .
C5 H5B 0.9700 .
C6 C4 1.609(19) 12_556
C6 H6A 0.9700 .
C6 H6B 0.9700 .
C7 C8 1.317(15) .
C7 C8 1.317(15) 12
C7 H7 0.9300 .
C8 C9 1.417(19) .
C8 C11 1.49(2) .
C9 C10 1.305(17) .
C9 H9 0.9300 .
C10 C9 1.305(17) 12
C10 H10 0.9300 .
C12 C13 1.3900 .
C12 C17 1.3900 .
C13 C14 1.3900 .
C14 C15 1.3900 .
C14 H14 0.9300 .
C15 C16 1.3900 .
C15 H15 0.9300 .
C16 C17 1.3900 .
C16 H16 0.9300 .
C17 H17 0.9300 .
